data_1576189
loop_
_publ_author_name
'Lan, Biliu'
'Li, Ziling'
'Feng, Yanfang'
'Deng, Tao'
'Pan, Min'
'Zhang, Zhong'

_publ_section_title
;
 Light-induced access to a fluorescent Cd7Ag21 nanocluster from a
 halide-supported Cd8X nanocluster directed by a face-capping macrocyclic
 metalloligand
;
_journal_name_full 'Chemical Science'
_journal_paper_doi 10.1039/D5SC04963F
_journal_year 2025
_chemical_formula_moiety '2(C60 H96 Br Cd8 N12 O24), 3(Br4 Cd), 11(H2 O)'
_chemical_formula_sum 'C120 H214 Br14 Cd19 N24 O59'
_chemical_formula_weight 6191.49
_space_group_IT_number 167
_space_group_name_Hall '-R 3 2"c'
_space_group_name_H-M_alt 'R -3 c :H'
_symmetry_cell_setting trigonal
_symmetry_space_group_name_Hall '-R 3 2"c'
_symmetry_space_group_name_H-M 'R -3 c :H'
_atom_sites_solution_hydrogens geom
_atom_sites_solution_primary direct
_atom_sites_solution_secondary difmap
_audit_creation_method SHELXL-97
_audit_update_record
;
2025-06-14 deposited with the CCDC.	2025-10-20 downloaded from the CCDC.
;
_cell_angle_alpha 90.00
_cell_angle_beta 90.00
_cell_angle_gamma 120.00
_cell_formula_units_Z 6
_cell_length_a 15.6860(4)
_cell_length_b 15.6860(4)
_cell_length_c 123.421(2)
_cell_measurement_reflns_used 12017
_cell_measurement_temperature 295(2)
_cell_measurement_theta_max 74.29
_cell_measurement_theta_min 3.33
_cell_volume 26299.3(10)
_computing_cell_refinement SMART
_computing_data_collection 'SMART (Bruker, 2000)'
_computing_data_reduction 'SAINT (Bruker, 2000)'
_computing_structure_refinement SHELXTL
_computing_structure_solution 'SHELXTL (Bruker, 2000)'
_diffrn_ambient_temperature 295(2)
_diffrn_measured_fraction_theta_full 1.000
_diffrn_measured_fraction_theta_max 1.000
_diffrn_measurement_device_type 'XtaLAB Synergy, Dualflex, HyPix'
_diffrn_radiation_monochromator mirror
_diffrn_radiation_source 'micro-focus sealed X-ray tube'
_diffrn_radiation_type CuK\a
_diffrn_radiation_wavelength 1.54184
_diffrn_reflns_av_R_equivalents 0.0573
_diffrn_reflns_av_sigmaI/netI 0.0290
_diffrn_reflns_limit_h_max 17
_diffrn_reflns_limit_h_min -18
_diffrn_reflns_limit_k_max 13
_diffrn_reflns_limit_k_min -18
_diffrn_reflns_limit_l_max 144
_diffrn_reflns_limit_l_min -100
_diffrn_reflns_number 33725
_diffrn_reflns_theta_full 65.00
_diffrn_reflns_theta_max 65.00
_diffrn_reflns_theta_min 3.33
_exptl_absorpt_coefficient_mu 22.511
_exptl_absorpt_correction_T_max 1.0000
_exptl_absorpt_correction_T_min 0.1653
_exptl_absorpt_correction_type multi-scan
_exptl_absorpt_process_details 'SADABS(Sheldrick, 1996)'
_exptl_crystal_colour colorless
_exptl_crystal_density_diffrn 2.346
_exptl_crystal_density_method 'not measured'
_exptl_crystal_description subrhombic
_exptl_crystal_F_000 17856
_exptl_crystal_size_max 0.33
_exptl_crystal_size_mid 0.31
_exptl_crystal_size_min 0.24
_refine_diff_density_max 0.980
_refine_diff_density_min -4.213
_refine_diff_density_rms 0.234
_refine_ls_extinction_method none
_refine_ls_goodness_of_fit_ref 1.098
_refine_ls_hydrogen_treatment constr
_refine_ls_matrix_type full
_refine_ls_number_parameters 362
_refine_ls_number_reflns 4995
_refine_ls_number_restraints 0
_refine_ls_restrained_S_all 1.098
_refine_ls_R_factor_all 0.0552
_refine_ls_R_factor_gt 0.0542
_refine_ls_shift/su_max 0.003
_refine_ls_shift/su_mean 0.000
_refine_ls_structure_factor_coef Fsqd
_refine_ls_weighting_details 'calc w=1/[\s^2^(Fo^2^)+(0.0720P)^2^+823.0000P] where P=(Fo^2^+2Fc^2^)/3'
_refine_ls_weighting_scheme calc
_refine_ls_wR_factor_gt 0.1379
_refine_ls_wR_factor_ref 0.1387
_reflns_number_gt 4827
_reflns_number_total 4995
_reflns_threshold_expression >2sigma(I)
_cod_data_source_file d5sc04963f3.cif
_cod_data_source_block 20230714-zz-23-7-5-w_auto
_cod_depositor_comments
;
The following automatic conversions were performed:

data item '_symmetry_cell_setting' value 'Trigonal' was changed to
'trigonal' in accordance with the
/home/data/users/saulius/crontab/automatic-downloads/rss-feeds/RSC/lib/dictionaries/cif_core.dic
dictionary named 'cif_core.dic' version 2.4.2 last updated on
2011-04-26.

Automatic conversion script
Id: cif_fix_values 8170 2020-07-09 18:12:32Z antanas 
;
_cod_original_cell_volume 26299.2(10)
_cod_original_sg_symbol_H-M 'R -3 c'
_cod_database_code 1576189

loop_
_symmetry_equiv_pos_as_xyz
'x, y, z'
'-y, x-y, z'
'-x+y, -x, z'
'y, x, -z+1/2'
'x-y, -y, -z+1/2'
'-x, -x+y, -z+1/2'
'x+2/3, y+1/3, z+1/3'
'-y+2/3, x-y+1/3, z+1/3'
'-x+y+2/3, -x+1/3, z+1/3'
'y+2/3, x+1/3, -z+5/6'
'x-y+2/3, -y+1/3, -z+5/6'
'-x+2/3, -x+y+1/3, -z+5/6'
'x+1/3, y+2/3, z+2/3'
'-y+1/3, x-y+2/3, z+2/3'
'-x+y+1/3, -x+2/3, z+2/3'
'y+1/3, x+2/3, -z+7/6'
'x-y+1/3, -y+2/3, -z+7/6'
'-x+1/3, -x+y+2/3, -z+7/6'
'-x, -y, -z'
'y, -x+y, -z'
'x-y, x, -z'
'-y, -x, z-1/2'
'-x+y, y, z-1/2'
'x, x-y, z-1/2'
'-x+2/3, -y+1/3, -z+1/3'
'y+2/3, -x+y+1/3, -z+1/3'
'x-y+2/3, x+1/3, -z+1/3'
'-y+2/3, -x+1/3, z-1/6'
'-x+y+2/3, y+1/3, z-1/6'
'x+2/3, x-y+1/3, z-1/6'
'-x+1/3, -y+2/3, -z+2/3'
'y+1/3, -x+y+2/3, -z+2/3'
'x-y+1/3, x+2/3, -z+2/3'
'-y+1/3, -x+2/3, z+1/6'
'-x+y+1/3, y+2/3, z+1/6'
'x+1/3, x-y+2/3, z+1/6'

loop_
_atom_site_label
_atom_site_type_symbol
_atom_site_fract_x
_atom_site_fract_y
_atom_site_fract_z
_atom_site_U_iso_or_equiv
_atom_site_adp_type
_atom_site_occupancy
_atom_site_symmetry_multiplicity
_atom_site_calc_flag
_atom_site_refinement_flags
_atom_site_disorder_assembly
_atom_site_disorder_group
Br1 Br 0.33333 0.66667 0.463917(11) 0.0287(3) Uani 1 3 d S . .
Br2 Br 0.49331(7) 0.20284(8) 0.421672(8) 0.0462(3) Uani 1 1 d . . .
Br3 Br 0.66667 0.33333 0.450042(12) 0.0347(3) Uani 1 3 d S . .
Br4 Br 0.17615(19) 0.0521(2) 0.49303(2) 0.0683(7) Uani 0.50 1 d P . .
Br5 Br 0.0000 0.0000 0.47938(3) 0.0438(7) Uani 0.50 3 d SP . .
C1 C 0.3607(6) 0.2585(6) 0.45842(7) 0.0346(18) Uani 1 1 d . . .
H1A H 0.3606 0.2010 0.4613 0.042 Uiso 1 1 calc R . .
H1B H 0.4155 0.3162 0.4617 0.042 Uiso 1 1 calc R . .
C2 C 0.3768(6) 0.2620(6) 0.44634(6) 0.0323(17) Uani 1 1 d . . .
H2A H 0.4424 0.2730 0.4449 0.039 Uiso 1 1 calc R . .
H2B H 0.3299 0.1989 0.4432 0.039 Uiso 1 1 calc R . .
C3 C 0.2993(6) 0.3034(6) 0.43136(6) 0.0323(17) Uani 1 1 d . . .
H3A H 0.3239 0.2724 0.4264 0.039 Uiso 1 1 calc R . .
H3B H 0.3016 0.3588 0.4276 0.039 Uiso 1 1 calc R . .
C4 C 0.1925(6) 0.2297(6) 0.43411(6) 0.0332(18) Uani 1 1 d . . .
H4A H 0.1525 0.2183 0.4277 0.040 Uiso 1 1 calc R . .
H4B H 0.1876 0.1677 0.4361 0.040 Uiso 1 1 calc R . .
C5 C 0.1060(6) 0.1856(6) 0.45157(7) 0.0362(18) Uani 1 1 d . . .
H5A H 0.0560 0.1250 0.4482 0.043 Uiso 1 1 calc R . .
H5B H 0.0734 0.2059 0.4568 0.043 Uiso 1 1 calc R . .
C6 C 0.1798(6) 0.1650(6) 0.45759(7) 0.0359(19) Uani 1 1 d . . .
H6A H 0.1467 0.1222 0.4637 0.043 Uiso 1 1 calc R . .
H6B H 0.2007 0.1302 0.4528 0.043 Uiso 1 1 calc R . .
C7 C 0.2669(7) 0.2668(6) 0.47354(6) 0.0329(18) Uani 1 1 d . . .
H7A H 0.3273 0.3257 0.4756 0.039 Uiso 1 1 calc R . .
H7B H 0.2672 0.2113 0.4770 0.039 Uiso 1 1 calc R . .
C8 C 0.1799(7) 0.2742(6) 0.47805(7) 0.0364(19) Uani 1 1 d . . .
H8A H 0.1201 0.2185 0.4753 0.044 Uiso 1 1 calc R . .
H8B H 0.1795 0.2662 0.4858 0.044 Uiso 1 1 calc R . .
C9 C 0.1738(6) 0.3646(6) 0.47589(6) 0.0286(16) Uani 1 1 d . . .
C10 C 0.4613(6) 0.4272(6) 0.43753(6) 0.0321(17) Uani 1 1 d . . .
H10A H 0.4477 0.4750 0.4342 0.038 Uiso 1 1 calc R . .
H10B H 0.4902 0.4052 0.4320 0.038 Uiso 1 1 calc R . .
C11 C 0.5372(6) 0.4789(7) 0.44638(7) 0.0355(18) Uani 1 1 d . . .
H11A H 0.5987 0.5251 0.4429 0.043 Uiso 1 1 calc R . .
H11B H 0.5478 0.4298 0.4499 0.043 Uiso 1 1 calc R . .
C12 C 0.5169(6) 0.5346(6) 0.45516(6) 0.0290(16) Uani 1 1 d . . .
C13 C 0.0785(6) 0.2903(6) 0.43930(7) 0.0343(18) Uani 1 1 d . . .
H13A H 0.0524 0.3068 0.4456 0.041 Uiso 1 1 calc R . .
H13B H 0.0242 0.2333 0.4359 0.041 Uiso 1 1 calc R . .
C14 C 0.1180(6) 0.3767(6) 0.43132(6) 0.0343(18) Uani 1 1 d . . .
H14A H 0.1499 0.3624 0.4254 0.041 Uiso 1 1 calc R . .
H14B H 0.0619 0.3783 0.4283 0.041 Uiso 1 1 calc R . .
C15 C 0.1890(6) 0.4786(6) 0.43545(6) 0.0314(17) Uani 1 1 d . . .
C16 C 0.3332(6) 0.8015(6) 0.51540(7) 0.0352(18) Uani 1 1 d . . .
H16A H 0.3081 0.8211 0.5215 0.042 Uiso 1 1 calc R . .
H16B H 0.3545 0.8528 0.5100 0.042 Uiso 1 1 calc R . .
C17 C 0.2059(7) 0.6281(7) 0.51912(6) 0.0350(18) Uani 1 1 d . . .
H17A H 0.1405 0.6163 0.5208 0.042 Uiso 1 1 calc R . .
H17B H 0.2447 0.6499 0.5257 0.042 Uiso 1 1 calc R . .
C18 C 0.1793(6) 0.7305(6) 0.50575(7) 0.0329(17) Uani 1 1 d . . .
H18A H 0.2134 0.7832 0.5005 0.039 Uiso 1 1 calc R . .
H18B H 0.1527 0.7543 0.5113 0.039 Uiso 1 1 calc R . .
C19 C 0.0939(6) 0.6438(7) 0.50002(6) 0.0332(17) Uani 1 1 d . . .
H19A H 0.0639 0.5898 0.5051 0.040 Uiso 1 1 calc R . .
H19B H 0.0451 0.6626 0.4984 0.040 Uiso 1 1 calc R . .
C20 C 0.1140(5) 0.6044(6) 0.48966(6) 0.0250(15) Uani 1 1 d . . .
Cd1 Cd 0.28157(4) 0.39282(3) 0.452536(4) 0.02176(16) Uani 1 1 d . . .
Cd2 Cd 0.33333 0.66667 0.497775(6) 0.0201(2) Uani 1 3 d S . .
Cd3 Cd 0.33333 0.66667 0.441304(8) 0.0339(2) Uani 1 3 d S . .
Cd4 Cd 0.14803(4) 0.52172(4) 0.471714(4) 0.03073(17) Uani 1 1 d . . .
Cd5 Cd 0.66667 0.33333 0.428572(8) 0.0358(3) Uani 1 3 d S . .
Cd6 Cd 0.0000 0.0000 0.5000 0.0553(5) Uani 1 6 d S . .
N1 N 0.2680(5) 0.2549(5) 0.46157(5) 0.0277(13) Uani 1 1 d . . .
N2 N 0.3656(5) 0.3409(5) 0.44095(5) 0.0263(13) Uani 1 1 d . . .
N3 N 0.1515(5) 0.2622(5) 0.44311(5) 0.0269(13) Uani 1 1 d . . .
N4 N 0.2518(5) 0.7084(5) 0.51083(5) 0.0264(13) Uani 1 1 d . . .
O1 O 0.2152(5) 0.4187(4) 0.46751(4) 0.0357(13) Uani 1 1 d . . .
O2 O 0.1290(5) 0.3887(5) 0.48216(5) 0.0446(15) Uani 1 1 d . . .
O3 O 0.4314(4) 0.5198(4) 0.45677(4) 0.0343(13) Uani 1 1 d . . .
O4 O 0.5860(5) 0.5942(6) 0.46080(6) 0.060(2) Uani 1 1 d . . .
O5 O 0.2450(5) 0.4923(4) 0.44336(5) 0.0383(14) Uani 1 1 d . . .
O6 O 0.1956(5) 0.5517(5) 0.43071(5) 0.0487(16) Uani 1 1 d . . .
O7 O 0.2005(4) 0.6222(4) 0.48740(4) 0.0320(12) Uani 1 1 d . . .
O8 O 0.0452(4) 0.5541(5) 0.48345(4) 0.0368(13) Uani 1 1 d . . .
O9 O 0.33333 0.4921(6) 0.4167 0.053(2) Uani 1 2 d S . .
H9C H 0.2847 0.4871 0.4131 0.080 Uiso 0.50 1 d PR . .
H9D H 0.3664 0.5526 0.4184 0.080 Uiso 0.50 1 d PR . .
O10 O 1.0000 1.0000 0.4318(3) 0.26(2) Uani 1 3 d S . .
H10C H 0.9425 0.9676 0.4291 0.385 Uiso 0.66667 1 d PR . .
O11 O 0.2770(16) 0.0491(12) 0.46958(18) 0.200(9) Uani 1 1 d . . .
H11C H 0.2490 0.0315 0.4757 0.300 Uiso 1 1 d R . .
H11D H 0.2502 0.0754 0.4659 0.300 Uiso 1 1 d R . .

loop_
_atom_site_aniso_label
_atom_site_aniso_U_11
_atom_site_aniso_U_22
_atom_site_aniso_U_33
_atom_site_aniso_U_23
_atom_site_aniso_U_13
_atom_site_aniso_U_12
Br1 0.0284(4) 0.0284(4) 0.0291(7) 0.000 0.000 0.0142(2)
Br2 0.0398(5) 0.0466(6) 0.0490(5) -0.0094(4) -0.0106(4) 0.0192(4)
Br3 0.0361(5) 0.0361(5) 0.0320(7) 0.000 0.000 0.0181(2)
Br4 0.0558(14) 0.0792(17) 0.0637(14) -0.0049(12) 0.0055(11) 0.0290(13)
Br5 0.0453(11) 0.0453(11) 0.0407(17) 0.000 0.000 0.0226(6)
C1 0.038(5) 0.035(4) 0.038(4) 0.006(4) -0.002(4) 0.024(4)
C2 0.040(5) 0.029(4) 0.036(4) -0.002(3) -0.001(3) 0.023(4)
C3 0.038(5) 0.038(4) 0.025(4) -0.010(3) -0.004(3) 0.022(4)
C4 0.040(5) 0.036(4) 0.025(4) -0.014(3) -0.006(3) 0.020(4)
C5 0.033(4) 0.025(4) 0.039(4) -0.003(3) 0.000(4) 0.006(4)
C6 0.041(5) 0.015(4) 0.043(5) -0.002(3) 0.002(4) 0.007(3)
C7 0.051(5) 0.036(4) 0.020(3) 0.003(3) -0.001(3) 0.028(4)
C8 0.045(5) 0.032(4) 0.033(4) 0.010(3) 0.007(4) 0.019(4)
C9 0.035(4) 0.030(4) 0.019(3) -0.005(3) -0.001(3) 0.015(3)
C10 0.034(4) 0.029(4) 0.033(4) -0.001(3) 0.012(3) 0.015(4)
C11 0.034(4) 0.037(5) 0.039(4) -0.005(4) 0.004(3) 0.020(4)
C12 0.029(4) 0.022(4) 0.033(4) 0.001(3) 0.002(3) 0.010(3)
C13 0.025(4) 0.038(5) 0.038(4) -0.012(4) -0.011(3) 0.015(4)
C14 0.037(5) 0.043(5) 0.025(4) -0.003(3) -0.007(3) 0.022(4)
C15 0.035(4) 0.040(5) 0.029(4) 0.002(3) 0.001(3) 0.026(4)
C16 0.043(5) 0.028(4) 0.030(4) -0.010(3) 0.002(3) 0.015(4)
C17 0.037(5) 0.047(5) 0.020(3) 0.006(3) 0.010(3) 0.021(4)
C18 0.034(4) 0.040(5) 0.034(4) 0.001(3) 0.008(3) 0.026(4)
C19 0.029(4) 0.049(5) 0.027(4) 0.002(3) 0.007(3) 0.024(4)
C20 0.021(4) 0.033(4) 0.023(3) 0.006(3) -0.002(3) 0.015(3)
Cd1 0.0254(3) 0.0186(3) 0.0212(3) -0.00104(18) -0.00021(18) 0.0110(2)
Cd2 0.0222(3) 0.0222(3) 0.0160(4) 0.000 0.000 0.01108(14)
Cd3 0.0319(3) 0.0319(3) 0.0380(5) 0.000 0.000 0.01593(17)
Cd4 0.0394(3) 0.0344(3) 0.0253(3) 0.0004(2) -0.0010(2) 0.0236(3)
Cd5 0.0356(4) 0.0356(4) 0.0363(5) 0.000 0.000 0.01778(18)
Cd6 0.0564(7) 0.0564(7) 0.0530(10) 0.000 0.000 0.0282(3)
N1 0.035(4) 0.019(3) 0.028(3) 0.003(2) -0.001(3) 0.013(3)
N2 0.030(3) 0.030(3) 0.024(3) 0.000(3) 0.006(3) 0.020(3)
N3 0.029(3) 0.022(3) 0.024(3) -0.006(2) -0.003(3) 0.009(3)
N4 0.031(3) 0.029(3) 0.019(3) 0.001(2) 0.006(2) 0.015(3)
O1 0.054(4) 0.033(3) 0.030(3) 0.006(2) 0.015(3) 0.029(3)
O2 0.066(4) 0.045(4) 0.033(3) 0.008(3) 0.014(3) 0.035(3)
O3 0.028(3) 0.032(3) 0.038(3) -0.019(2) -0.004(2) 0.012(2)
O4 0.035(4) 0.065(5) 0.069(5) -0.033(4) -0.009(3) 0.017(4)
O5 0.046(3) 0.026(3) 0.040(3) -0.001(2) -0.018(3) 0.016(3)
O6 0.065(5) 0.043(4) 0.042(3) 0.007(3) -0.012(3) 0.030(3)
O7 0.027(3) 0.048(3) 0.022(2) -0.010(2) -0.004(2) 0.019(3)
O8 0.026(3) 0.050(4) 0.031(3) -0.005(3) -0.002(2) 0.016(3)
O9 0.062(6) 0.049(4) 0.053(6) -0.004(2) -0.008(5) 0.031(3)
O10 0.30(3) 0.30(3) 0.18(4) 0.000 0.000 0.148(17)
O11 0.23(2) 0.116(13) 0.28(2) 0.047(14) 0.014(18) 0.107(15)

loop_
_atom_type_symbol
_atom_type_description
_atom_type_scat_dispersion_real
_atom_type_scat_dispersion_imag
_atom_type_scat_source
C C 0.0181 0.0091 'International Tables Vol C Tables 4.2.6.8 and 6.1.1.4'
H H 0.0000 0.0000 'International Tables Vol C Tables 4.2.6.8 and 6.1.1.4'
N N 0.0311 0.0180 'International Tables Vol C Tables 4.2.6.8 and 6.1.1.4'
O O 0.0492 0.0322 'International Tables Vol C Tables 4.2.6.8 and 6.1.1.4'
Br Br -0.6763 1.2805 'International Tables Vol C Tables 4.2.6.8 and 6.1.1.4'
Cd Cd 0.1185 4.6533 'International Tables Vol C Tables 4.2.6.8 and 6.1.1.4'

loop_
_geom_angle_atom_site_label_1
_geom_angle_atom_site_label_2
_geom_angle_atom_site_label_3
_geom_angle
_geom_angle_site_symmetry_1
_geom_angle_site_symmetry_3
_geom_angle_publ_flag
Cd3 Br1 Cd4 109.98(3) . 3_565 ?
Cd3 Br1 Cd4 109.98(3) . . ?
Cd4 Br1 Cd4 108.96(3) 3_565 . ?
Cd3 Br1 Cd4 109.98(3) . 2_665 ?
Cd4 Br1 Cd4 108.96(3) 3_565 2_665 ?
Cd4 Br1 Cd4 108.96(3) . 2_665 ?
N1 C1 C2 113.8(7) . . ?
N1 C1 H1A 108.8 . . ?
C2 C1 H1A 108.8 . . ?
N1 C1 H1B 108.8 . . ?
C2 C1 H1B 108.8 . . ?
H1A C1 H1B 107.7 . . ?
N2 C2 C1 112.6(6) . . ?
N2 C2 H2A 109.1 . . ?
C1 C2 H2A 109.1 . . ?
N2 C2 H2B 109.1 . . ?
C1 C2 H2B 109.1 . . ?
H2A C2 H2B 107.8 . . ?
N2 C3 C4 114.1(6) . . ?
N2 C3 H3A 108.7 . . ?
C4 C3 H3A 108.7 . . ?
N2 C3 H3B 108.7 . . ?
C4 C3 H3B 108.7 . . ?
H3A C3 H3B 107.6 . . ?
N3 C4 C3 113.8(6) . . ?
N3 C4 H4A 108.8 . . ?
C3 C4 H4A 108.8 . . ?
N3 C4 H4B 108.8 . . ?
C3 C4 H4B 108.8 . . ?
H4A C4 H4B 107.7 . . ?
N3 C5 C6 113.7(7) . . ?
N3 C5 H5A 108.8 . . ?
C6 C5 H5A 108.8 . . ?
N3 C5 H5B 108.8 . . ?
C6 C5 H5B 108.8 . . ?
H5A C5 H5B 107.7 . . ?
N1 C6 C5 113.7(7) . . ?
N1 C6 H6A 108.8 . . ?
C5 C6 H6A 108.8 . . ?
N1 C6 H6B 108.8 . . ?
C5 C6 H6B 108.8 . . ?
H6A C6 H6B 107.7 . . ?
N1 C7 C8 115.9(7) . . ?
N1 C7 H7A 108.3 . . ?
C8 C7 H7A 108.3 . . ?
N1 C7 H7B 108.3 . . ?
C8 C7 H7B 108.3 . . ?
H7A C7 H7B 107.4 . . ?
C9 C8 C7 119.4(7) . . ?
C9 C8 H8A 107.5 . . ?
C7 C8 H8A 107.5 . . ?
C9 C8 H8B 107.5 . . ?
C7 C8 H8B 107.5 . . ?
H8A C8 H8B 107.0 . . ?
O2 C9 O1 118.7(7) . . ?
O2 C9 C8 120.0(7) . . ?
O1 C9 C8 121.3(7) . . ?
O2 C9 Cd4 58.4(4) . . ?
O1 C9 Cd4 60.6(4) . . ?
C8 C9 Cd4 175.8(6) . . ?
N2 C10 C11 116.5(7) . . ?
N2 C10 H10A 108.2 . . ?
C11 C10 H10A 108.2 . . ?
N2 C10 H10B 108.2 . . ?
C11 C10 H10B 108.2 . . ?
H10A C10 H10B 107.3 . . ?
C10 C11 C12 119.1(7) . . ?
C10 C11 H11A 107.6 . . ?
C12 C11 H11A 107.6 . . ?
C10 C11 H11B 107.6 . . ?
C12 C11 H11B 107.6 . . ?
H11A C11 H11B 107.0 . . ?
O4 C12 O3 120.1(7) . . ?
O4 C12 C11 118.8(7) . . ?
O3 C12 C11 121.1(7) . . ?
O4 C12 Cd4 61.3(5) . 2_665 ?
O3 C12 Cd4 58.8(4) . 2_665 ?
C11 C12 Cd4 176.8(6) . 2_665 ?
N3 C13 C14 115.6(7) . . ?
N3 C13 H13A 108.4 . . ?
C14 C13 H13A 108.4 . . ?
N3 C13 H13B 108.4 . . ?
C14 C13 H13B 108.4 . . ?
H13A C13 H13B 107.4 . . ?
C15 C14 C13 118.5(6) . . ?
C15 C14 H14A 107.7 . . ?
C13 C14 H14A 107.7 . . ?
C15 C14 H14B 107.7 . . ?
C13 C14 H14B 107.7 . . ?
H14A C14 H14B 107.1 . . ?
O6 C15 O5 118.5(8) . . ?
O6 C15 C14 119.7(7) . . ?
O5 C15 C14 121.7(7) . . ?
N4 C16 C17 114.0(7) . 3_565 ?
N4 C16 H16A 108.7 . . ?
C17 C16 H16A 108.7 3_565 . ?
N4 C16 H16B 108.7 . . ?
C17 C16 H16B 108.7 3_565 . ?
H16A C16 H16B 107.6 . . ?
N4 C17 C16 113.2(6) . 2_665 ?
N4 C17 H17A 108.9 . . ?
C16 C17 H17A 108.9 2_665 . ?
N4 C17 H17B 108.9 . . ?
C16 C17 H17B 108.9 2_665 . ?
H17A C17 H17B 107.8 . . ?
N4 C18 C19 115.0(7) . . ?
N4 C18 H18A 108.5 . . ?
C19 C18 H18A 108.5 . . ?
N4 C18 H18B 108.5 . . ?
C19 C18 H18B 108.5 . . ?
H18A C18 H18B 107.5 . . ?
C20 C19 C18 119.0(7) . . ?
C20 C19 H19A 107.6 . . ?
C18 C19 H19A 107.6 . . ?
C20 C19 H19B 107.6 . . ?
C18 C19 H19B 107.6 . . ?
H19A C19 H19B 107.0 . . ?
O8 C20 O7 120.0(7) . . ?
O8 C20 C19 119.3(7) . . ?
O7 C20 C19 120.7(7) . . ?
O8 C20 Cd4 60.8(4) . . ?
O7 C20 Cd4 59.3(4) . . ?
C19 C20 Cd4 176.0(5) . . ?
O5 Cd1 O3 91.1(2) . . ?
O5 Cd1 O1 89.3(2) . . ?
O3 Cd1 O1 91.3(2) . . ?
O5 Cd1 N1 162.3(2) . . ?
O3 Cd1 N1 106.2(2) . . ?
O1 Cd1 N1 86.5(2) . . ?
O5 Cd1 N2 108.6(2) . . ?
O3 Cd1 N2 86.0(2) . . ?
O1 Cd1 N2 161.9(2) . . ?
N1 Cd1 N2 77.2(2) . . ?
O5 Cd1 N3 86.8(2) . . ?
O3 Cd1 N3 162.0(2) . . ?
O1 Cd1 N3 106.6(2) . . ?
N1 Cd1 N3 78.0(2) . . ?
N2 Cd1 N3 77.8(2) . . ?
O7 Cd2 O7 90.54(19) . 3_565 ?
O7 Cd2 O7 90.54(19) . 2_665 ?
O7 Cd2 O7 90.54(19) 3_565 2_665 ?
O7 Cd2 N4 85.8(2) . . ?
O7 Cd2 N4 107.7(2) 3_565 . ?
O7 Cd2 N4 161.4(2) 2_665 . ?
O7 Cd2 N4 161.4(2) . 3_565 ?
O7 Cd2 N4 85.8(2) 3_565 3_565 ?
O7 Cd2 N4 107.7(2) 2_665 3_565 ?
N4 Cd2 N4 78.0(2) . 3_565 ?
O7 Cd2 N4 107.7(2) . 2_665 ?
O7 Cd2 N4 161.4(2) 3_565 2_665 ?
O7 Cd2 N4 85.8(2) 2_665 2_665 ?
N4 Cd2 N4 78.0(2) . 2_665 ?
N4 Cd2 N4 78.0(2) 3_565 2_665 ?
O5 Cd3 O5 118.88(5) 3_565 . ?
O5 Cd3 O5 118.88(5) 3_565 2_665 ?
O5 Cd3 O5 118.88(5) . 2_665 ?
O5 Cd3 O6 86.3(2) 3_565 . ?
O5 Cd3 O6 53.5(2) . . ?
O5 Cd3 O6 146.4(2) 2_665 . ?
O5 Cd3 O6 53.5(2) 3_565 3_565 ?
O5 Cd3 O6 146.4(2) . 3_565 ?
O5 Cd3 O6 86.3(2) 2_665 3_565 ?
O6 Cd3 O6 93.0(2) . 3_565 ?
O5 Cd3 O6 146.4(2) 3_565 2_665 ?
O5 Cd3 O6 86.3(2) . 2_665 ?
O5 Cd3 O6 53.5(2) 2_665 2_665 ?
O6 Cd3 O6 93.0(2) . 2_665 ?
O6 Cd3 O6 93.0(2) 3_565 2_665 ?
O5 Cd3 Br1 83.89(14) 3_565 . ?
O5 Cd3 Br1 83.89(14) . . ?
O5 Cd3 Br1 83.89(14) 2_665 . ?
O6 Cd3 Br1 123.09(17) . . ?
O6 Cd3 Br1 123.09(17) 3_565 . ?
O6 Cd3 Br1 123.09(17) 2_665 . ?
O2 Cd4 O3 145.0(2) . 3_565 ?
O2 Cd4 O7 89.4(2) . . ?
O3 Cd4 O7 119.6(2) 3_565 . ?
O2 Cd4 O1 54.5(2) . . ?
O3 Cd4 O1 114.9(2) 3_565 . ?
O7 Cd4 O1 120.3(2) . . ?
O2 Cd4 O4 91.0(2) . 3_565 ?
O3 Cd4 O4 54.1(2) 3_565 3_565 ?
O7 Cd4 O4 144.8(3) . 3_565 ?
O1 Cd4 O4 87.6(3) . 3_565 ?
O2 Cd4 O8 93.2(2) . . ?
O3 Cd4 O8 89.6(2) 3_565 . ?
O7 Cd4 O8 54.11(19) . . ?
O1 Cd4 O8 147.6(2) . . ?
O4 Cd4 O8 90.8(3) 3_565 . ?
O2 Cd4 C12 117.8(2) . 3_565 ?
O3 Cd4 C12 27.3(2) 3_565 3_565 ?
O7 Cd4 C12 136.9(2) . 3_565 ?
O1 Cd4 C12 102.8(2) . 3_565 ?
O4 Cd4 C12 26.8(2) 3_565 3_565 ?
O8 Cd4 C12 89.4(2) . 3_565 ?
O2 Cd4 C9 26.5(2) . . ?
O3 Cd4 C9 133.7(2) 3_565 . ?
O7 Cd4 C9 106.7(2) . . ?
O1 Cd4 C9 28.1(2) . . ?
O4 Cd4 C9 88.1(2) 3_565 . ?
O8 Cd4 C9 119.6(2) . . ?
C12 Cd4 C9 111.8(2) 3_565 . ?
O2 Cd4 C20 90.5(2) . . ?
O3 Cd4 C20 106.5(2) 3_565 . ?
O7 Cd4 C20 27.5(2) . . ?
O1 Cd4 C20 138.6(2) . . ?
O4 Cd4 C20 117.3(3) 3_565 . ?
O8 Cd4 C20 26.6(2) . . ?
C12 Cd4 C20 114.0(2) 3_565 . ?
C9 Cd4 C20 115.1(2) . . ?
O2 Cd4 Br1 121.84(18) . . ?
O3 Cd4 Br1 83.72(15) 3_565 . ?
O7 Cd4 Br1 82.36(14) . . ?
O1 Cd4 Br1 81.11(15) . . ?
O4 Cd4 Br1 125.9(2) 3_565 . ?
O8 Cd4 Br1 124.47(16) . . ?
C12 Cd4 Br1 106.20(17) 3_565 . ?
C9 Cd4 Br1 103.51(18) . . ?
C20 Cd4 Br1 105.06(17) . . ?
Br2 Cd5 Br2 109.80(3) 2_655 . ?
Br2 Cd5 Br2 109.80(3) 2_655 3_665 ?
Br2 Cd5 Br2 109.80(3) . 3_665 ?
Br2 Cd5 Br3 109.14(3) 2_655 . ?
Br2 Cd5 Br3 109.14(3) . . ?
Br2 Cd5 Br3 109.14(3) 3_665 . ?
Br5 Cd6 Br5 180.000(1) 19_556 . ?
Br5 Cd6 Br4 70.71(6) 19_556 21_556 ?
Br5 Cd6 Br4 109.29(6) . 21_556 ?
Br5 Cd6 Br4 70.71(6) 19_556 19_556 ?
Br5 Cd6 Br4 109.29(6) . 19_556 ?
Br4 Cd6 Br4 109.65(6) 21_556 19_556 ?
Br5 Cd6 Br4 109.29(6) 19_556 3 ?
Br5 Cd6 Br4 70.71(6) . 3 ?
Br4 Cd6 Br4 180.00(11) 21_556 3 ?
Br4 Cd6 Br4 70.35(6) 19_556 3 ?
Br5 Cd6 Br4 70.71(6) 19_556 20_556 ?
Br5 Cd6 Br4 109.29(6) . 20_556 ?
Br4 Cd6 Br4 109.65(6) 21_556 20_556 ?
Br4 Cd6 Br4 109.65(6) 19_556 20_556 ?
Br4 Cd6 Br4 70.35(6) 3 20_556 ?
Br5 Cd6 Br4 109.29(6) 19_556 . ?
Br5 Cd6 Br4 70.71(6) . . ?
Br4 Cd6 Br4 70.35(6) 21_556 . ?
Br4 Cd6 Br4 180.00(11) 19_556 . ?
Br4 Cd6 Br4 109.65(6) 3 . ?
Br4 Cd6 Br4 70.35(6) 20_556 . ?
Br5 Cd6 Br4 109.29(6) 19_556 2 ?
Br5 Cd6 Br4 70.71(6) . 2 ?
Br4 Cd6 Br4 70.35(6) 21_556 2 ?
Br4 Cd6 Br4 70.35(6) 19_556 2 ?
Br4 Cd6 Br4 109.65(6) 3 2 ?
Br4 Cd6 Br4 180.00(11) 20_556 2 ?
Br4 Cd6 Br4 109.65(6) . 2 ?
C1 N1 C6 112.4(7) . . ?
C1 N1 C7 109.1(6) . . ?
C6 N1 C7 112.6(7) . . ?
C1 N1 Cd1 101.9(4) . . ?
C6 N1 Cd1 109.4(5) . . ?
C7 N1 Cd1 110.9(5) . . ?
C3 N2 C2 112.1(6) . . ?
C3 N2 C10 108.7(6) . . ?
C2 N2 C10 113.3(6) . . ?
C3 N2 Cd1 102.7(4) . . ?
C2 N2 Cd1 109.6(4) . . ?
C10 N2 Cd1 110.0(4) . . ?
C5 N3 C13 109.4(7) . . ?
C5 N3 C4 111.3(6) . . ?
C13 N3 C4 113.0(6) . . ?
C5 N3 Cd1 102.4(4) . . ?
C13 N3 Cd1 111.0(5) . . ?
C4 N3 Cd1 109.4(5) . . ?
C18 N4 C16 108.3(6) . . ?
C18 N4 C17 112.5(6) . . ?
C16 N4 C17 112.4(6) . . ?
C18 N4 Cd2 111.3(4) . . ?
C16 N4 Cd2 102.4(5) . . ?
C17 N4 Cd2 109.5(5) . . ?
C9 O1 Cd1 131.6(5) . . ?
C9 O1 Cd4 91.4(5) . . ?
Cd1 O1 Cd4 134.4(2) . . ?
C9 O2 Cd4 95.2(5) . . ?
C12 O3 Cd1 132.1(5) . . ?
C12 O3 Cd4 93.9(5) . 2_665 ?
Cd1 O3 Cd4 129.0(2) . 2_665 ?
C12 O4 Cd4 91.9(5) . 2_665 ?
C15 O5 Cd1 132.8(5) . . ?
C15 O5 Cd3 94.0(5) . . ?
Cd1 O5 Cd3 130.9(3) . . ?
C15 O6 Cd3 93.8(5) . . ?
C20 O7 Cd2 131.9(4) . . ?
C20 O7 Cd4 93.2(4) . . ?
Cd2 O7 Cd4 129.4(2) . . ?
C20 O8 Cd4 92.5(5) . . ?
H9C O9 H9D 104.5 . . ?
H11C O11 H11D 109.0 . . ?

loop_
_geom_bond_atom_site_label_1
_geom_bond_atom_site_label_2
_geom_bond_distance
_geom_bond_site_symmetry_2
_geom_bond_publ_flag
Br1 Cd3 2.7909(17) . ?
Br1 Cd4 2.8169(7) 3_565 ?
Br1 Cd4 2.8169(8) . ?
Br1 Cd4 2.8169(7) 2_665 ?
Br2 Cd5 2.5969(10) . ?
Br3 Cd5 2.6498(17) . ?
Br4 Cd6 2.605(3) . ?
Br5 Cd6 2.546(3) . ?
C1 N1 1.480(11) . ?
C1 C2 1.509(11) . ?
C1 H1A 0.9700 . ?
C1 H1B 0.9700 . ?
C2 N2 1.491(10) . ?
C2 H2A 0.9700 . ?
C2 H2B 0.9700 . ?
C3 N2 1.488(10) . ?
C3 C4 1.523(12) . ?
C3 H3A 0.9700 . ?
C3 H3B 0.9700 . ?
C4 N3 1.494(10) . ?
C4 H4A 0.9700 . ?
C4 H4B 0.9700 . ?
C5 N3 1.480(11) . ?
C5 C6 1.540(13) . ?
C5 H5A 0.9700 . ?
C5 H5B 0.9700 . ?
C6 N1 1.480(10) . ?
C6 H6A 0.9700 . ?
C6 H6B 0.9700 . ?
C7 N1 1.490(9) . ?
C7 C8 1.530(12) . ?
C7 H7A 0.9700 . ?
C7 H7B 0.9700 . ?
C8 C9 1.492(11) . ?
C8 H8A 0.9700 . ?
C8 H8B 0.9700 . ?
C9 O2 1.226(10) . ?
C9 O1 1.288(9) . ?
C9 Cd4 2.739(8) . ?
C10 N2 1.494(10) . ?
C10 C11 1.518(12) . ?
C10 H10A 0.9700 . ?
C10 H10B 0.9700 . ?
C11 C12 1.522(11) . ?
C11 H11A 0.9700 . ?
C11 H11B 0.9700 . ?
C12 O4 1.233(10) . ?
C12 O3 1.258(10) . ?
C12 Cd4 2.736(8) 2_665 ?
C13 N3 1.493(10) . ?
C13 C14 1.533(12) . ?
C13 H13A 0.9700 . ?
C13 H13B 0.9700 . ?
C14 C15 1.508(12) . ?
C14 H14A 0.9700 . ?
C14 H14B 0.9700 . ?
C15 O6 1.245(10) . ?
C15 O5 1.258(10) . ?
C16 N4 1.489(10) . ?
C16 C17 1.529(13) 3_565 ?
C16 H16A 0.9700 . ?
C16 H16B 0.9700 . ?
C17 N4 1.498(10) . ?
C17 C16 1.529(13) 2_665 ?
C17 H17A 0.9700 . ?
C17 H17B 0.9700 . ?
C18 N4 1.483(10) . ?
C18 C19 1.524(12) . ?
C18 H18A 0.9700 . ?
C18 H18B 0.9700 . ?
C19 C20 1.520(10) . ?
C19 H19A 0.9700 . ?
C19 H19B 0.9700 . ?
C20 O8 1.234(10) . ?
C20 O7 1.272(9) . ?
C20 Cd4 2.750(7) . ?
Cd1 O5 2.222(6) . ?
Cd1 O3 2.254(6) . ?
Cd1 O1 2.256(5) . ?
Cd1 N1 2.347(6) . ?
Cd1 N2 2.349(6) . ?
Cd1 N3 2.352(6) . ?
Cd2 O7 2.239(5) . ?
Cd2 O7 2.239(5) 3_565 ?
Cd2 O7 2.239(5) 2_665 ?
Cd2 N4 2.345(6) . ?
Cd2 N4 2.345(6) 3_565 ?
Cd2 N4 2.345(6) 2_665 ?
Cd3 O5 2.383(6) 3_565 ?
Cd3 O5 2.383(6) . ?
Cd3 O5 2.383(6) 2_665 ?
Cd3 O6 2.394(7) . ?
Cd3 O6 2.394(7) 3_565 ?
Cd3 O6 2.394(7) 2_665 ?
Cd4 O2 2.341(6) . ?
Cd4 O3 2.346(5) 3_565 ?
Cd4 O7 2.369(5) . ?
Cd4 O1 2.385(5) . ?
Cd4 O4 2.402(7) 3_565 ?
Cd4 O8 2.404(6) . ?
Cd4 C12 2.736(8) 3_565 ?
Cd5 Br2 2.5969(10) 2_655 ?
Cd5 Br2 2.5969(10) 3_665 ?
Cd6 Br5 2.546(3) 19_556 ?
Cd6 Br4 2.605(3) 21_556 ?
Cd6 Br4 2.605(3) 19_556 ?
Cd6 Br4 2.605(3) 3 ?
Cd6 Br4 2.605(3) 20_556 ?
Cd6 Br4 2.605(3) 2 ?
O3 Cd4 2.346(5) 2_665 ?
O4 Cd4 2.402(7) 2_665 ?
O9 H9C 0.8495 . ?
O9 H9D 0.8500 . ?
O10 H10C 0.8504 . ?
O11 H11C 0.8500 . ?
O11 H11D 0.8503 . ?

loop_
_geom_torsion_atom_site_label_1
_geom_torsion_atom_site_label_2
_geom_torsion_atom_site_label_3
_geom_torsion_atom_site_label_4
_geom_torsion
_geom_torsion_site_symmetry_1
_geom_torsion_site_symmetry_2
_geom_torsion_site_symmetry_3
_geom_torsion_site_symmetry_4
_geom_torsion_publ_flag
N1 C1 C2 N2 51.3(10) . . . . ?
N2 C3 C4 N3 48.2(10) . . . . ?
N3 C5 C6 N1 49.5(10) . . . . ?
N1 C7 C8 C9 -70.5(10) . . . . ?
C7 C8 C9 O2 -154.0(8) . . . . ?
C7 C8 C9 O1 25.8(12) . . . . ?
N2 C10 C11 C12 -67.3(10) . . . . ?
C10 C11 C12 O4 -163.6(8) . . . . ?
C10 C11 C12 O3 17.1(12) . . . . ?
N3 C13 C14 C15 -70.1(10) . . . . ?
C13 C14 C15 O6 -154.7(8) . . . . ?
C13 C14 C15 O5 27.9(12) . . . . ?
N4 C18 C19 C20 -69.0(9) . . . . ?
C18 C19 C20 O8 -160.5(7) . . . . ?
C18 C19 C20 O7 19.9(11) . . . . ?
Cd4 Br1 Cd3 O5 -41.53(16) 3_565 . . 3_565 ?
Cd4 Br1 Cd3 O5 78.47(16) . . . 3_565 ?
Cd4 Br1 Cd3 O5 -161.53(16) 2_665 . . 3_565 ?
Cd4 Br1 Cd3 O5 -161.53(16) 3_565 . . . ?
Cd4 Br1 Cd3 O5 -41.53(16) . . . . ?
Cd4 Br1 Cd3 O5 78.47(16) 2_665 . . . ?
Cd4 Br1 Cd3 O5 78.47(16) 3_565 . . 2_665 ?
Cd4 Br1 Cd3 O5 -161.53(16) . . . 2_665 ?
Cd4 Br1 Cd3 O5 -41.53(16) 2_665 . . 2_665 ?
Cd4 Br1 Cd3 O6 -123.08(19) 3_565 . . . ?
Cd4 Br1 Cd3 O6 -3.08(19) . . . . ?
Cd4 Br1 Cd3 O6 116.92(19) 2_665 . . . ?
Cd4 Br1 Cd3 O6 -3.08(19) 3_565 . . 3_565 ?
Cd4 Br1 Cd3 O6 116.92(19) . . . 3_565 ?
Cd4 Br1 Cd3 O6 -123.08(19) 2_665 . . 3_565 ?
Cd4 Br1 Cd3 O6 116.9(2) 3_565 . . 2_665 ?
Cd4 Br1 Cd3 O6 -123.1(2) . . . 2_665 ?
Cd4 Br1 Cd3 O6 -3.1(2) 2_665 . . 2_665 ?
O1 C9 Cd4 O2 -175.2(8) . . . . ?
O2 C9 Cd4 O3 -128.4(5) . . . 3_565 ?
O1 C9 Cd4 O3 56.3(6) . . . 3_565 ?
O2 C9 Cd4 O7 51.4(6) . . . . ?
O1 C9 Cd4 O7 -123.9(5) . . . . ?
O2 C9 Cd4 O1 175.2(8) . . . . ?
O2 C9 Cd4 O4 -96.2(6) . . . 3_565 ?
O1 C9 Cd4 O4 88.6(5) . . . 3_565 ?
O2 C9 Cd4 O8 -6.4(6) . . . . ?
O1 C9 Cd4 O8 178.4(4) . . . . ?
O2 C9 Cd4 C12 -108.8(5) . . . 3_565 ?
O1 C9 Cd4 C12 76.0(5) . . . 3_565 ?
O2 C9 Cd4 C20 23.3(6) . . . . ?
O1 C9 Cd4 C20 -152.0(5) . . . . ?
O2 C9 Cd4 Br1 137.3(5) . . . . ?
O1 C9 Cd4 Br1 -37.9(5) . . . . ?
O8 C20 Cd4 O2 -96.3(5) . . . . ?
O7 C20 Cd4 O2 87.9(5) . . . . ?
O8 C20 Cd4 O3 52.6(5) . . . 3_565 ?
O7 C20 Cd4 O3 -123.2(4) . . . 3_565 ?
O8 C20 Cd4 O7 175.8(8) . . . . ?
O8 C20 Cd4 O1 -125.9(5) . . . . ?
O7 C20 Cd4 O1 58.2(6) . . . . ?
O8 C20 Cd4 O4 -4.9(5) . . . 3_565 ?
O7 C20 Cd4 O4 179.2(4) . . . 3_565 ?
O7 C20 Cd4 O8 -175.8(8) . . . . ?
O8 C20 Cd4 C12 24.6(5) . . . 3_565 ?
O7 C20 Cd4 C12 -151.3(4) . . . 3_565 ?
O8 C20 Cd4 C9 -106.4(5) . . . . ?
O7 C20 Cd4 C9 77.7(5) . . . . ?
O8 C20 Cd4 Br1 140.4(4) . . . . ?
O7 C20 Cd4 Br1 -35.4(5) . . . . ?
Cd3 Br1 Cd4 O2 117.65(18) . . . . ?
Cd4 Br1 Cd4 O2 -121.74(18) 3_565 . . . ?
Cd4 Br1 Cd4 O2 -2.96(19) 2_665 . . . ?
Cd3 Br1 Cd4 O3 -36.74(15) . . . 3_565 ?
Cd4 Br1 Cd4 O3 83.88(15) 3_565 . . 3_565 ?
Cd4 Br1 Cd4 O3 -157.35(15) 2_665 . . 3_565 ?
Cd3 Br1 Cd4 O7 -157.82(14) . . . . ?
Cd4 Br1 Cd4 O7 -37.20(14) 3_565 . . . ?
Cd4 Br1 Cd4 O7 81.57(14) 2_665 . . . ?
Cd3 Br1 Cd4 O1 79.79(14) . . . . ?
Cd4 Br1 Cd4 O1 -159.60(15) 3_565 . . . ?
Cd4 Br1 Cd4 O1 -40.82(15) 2_665 . . . ?
Cd3 Br1 Cd4 O4 -0.7(2) . . . 3_565 ?
Cd4 Br1 Cd4 O4 119.9(2) 3_565 . . 3_565 ?
Cd4 Br1 Cd4 O4 -121.3(2) 2_665 . . 3_565 ?
Cd3 Br1 Cd4 O8 -121.87(16) . . . . ?
Cd4 Br1 Cd4 O8 -1.26(17) 3_565 . . . ?
Cd4 Br1 Cd4 O8 117.51(16) 2_665 . . . ?
Cd3 Br1 Cd4 C12 -21.07(17) . . . 3_565 ?
Cd4 Br1 Cd4 C12 99.54(17) 3_565 . . 3_565 ?
Cd4 Br1 Cd4 C12 -141.69(17) 2_665 . . 3_565 ?
Cd3 Br1 Cd4 C9 96.81(15) . . . . ?
Cd4 Br1 Cd4 C9 -142.58(15) 3_565 . . . ?
Cd4 Br1 Cd4 C9 -23.81(15) 2_665 . . . ?
Cd3 Br1 Cd4 C20 -142.15(15) . . . . ?
Cd4 Br1 Cd4 C20 -21.53(15) 3_565 . . . ?
Cd4 Br1 Cd4 C20 97.24(15) 2_665 . . . ?
C2 C1 N1 C6 62.7(9) . . . . ?
C2 C1 N1 C7 -171.6(7) . . . . ?
C2 C1 N1 Cd1 -54.3(7) . . . . ?
C5 C6 N1 C1 -129.7(7) . . . . ?
C5 C6 N1 C7 106.5(8) . . . . ?
C5 C6 N1 Cd1 -17.3(8) . . . . ?
C8 C7 N1 C1 174.6(7) . . . . ?
C8 C7 N1 C6 -59.8(9) . . . . ?
C8 C7 N1 Cd1 63.2(8) . . . . ?
O5 Cd1 N1 C1 143.0(7) . . . . ?
O3 Cd1 N1 C1 -50.3(5) . . . . ?
O1 Cd1 N1 C1 -140.6(5) . . . . ?
N2 Cd1 N1 C1 31.6(5) . . . . ?
N3 Cd1 N1 C1 111.7(5) . . . . ?
O5 Cd1 N1 C6 23.8(10) . . . . ?
O3 Cd1 N1 C6 -169.4(5) . . . . ?
O1 Cd1 N1 C6 100.3(5) . . . . ?
N2 Cd1 N1 C6 -87.5(5) . . . . ?
N3 Cd1 N1 C6 -7.5(5) . . . . ?
O5 Cd1 N1 C7 -101.0(8) . . . . ?
O3 Cd1 N1 C7 65.8(6) . . . . ?
O1 Cd1 N1 C7 -24.5(5) . . . . ?
N2 Cd1 N1 C7 147.7(6) . . . . ?
N3 Cd1 N1 C7 -132.3(6) . . . . ?
C4 C3 N2 C2 66.2(8) . . . . ?
C4 C3 N2 C10 -167.8(7) . . . . ?
C4 C3 N2 Cd1 -51.3(7) . . . . ?
C1 C2 N2 C3 -130.5(7) . . . . ?
C1 C2 N2 C10 106.0(8) . . . . ?
C1 C2 N2 Cd1 -17.3(8) . . . . ?
C11 C10 N2 C3 177.1(7) . . . . ?
C11 C10 N2 C2 -57.6(9) . . . . ?
C11 C10 N2 Cd1 65.5(8) . . . . ?
O5 Cd1 N2 C3 -51.8(5) . . . . ?
O3 Cd1 N2 C3 -141.6(5) . . . . ?
O1 Cd1 N2 C3 136.7(7) . . . . ?
N1 Cd1 N2 C3 110.8(5) . . . . ?
N3 Cd1 N2 C3 30.5(5) . . . . ?
O5 Cd1 N2 C2 -171.0(5) . . . . ?
O3 Cd1 N2 C2 99.2(5) . . . . ?
O1 Cd1 N2 C2 17.5(11) . . . . ?
N1 Cd1 N2 C2 -8.4(5) . . . . ?
N3 Cd1 N2 C2 -88.7(5) . . . . ?
O5 Cd1 N2 C10 63.7(5) . . . . ?
O3 Cd1 N2 C10 -26.0(5) . . . . ?
O1 Cd1 N2 C10 -107.7(8) . . . . ?
N1 Cd1 N2 C10 -133.6(5) . . . . ?
N3 Cd1 N2 C10 146.1(5) . . . . ?
C6 C5 N3 C13 -169.1(6) . . . . ?
C6 C5 N3 C4 65.4(8) . . . . ?
C6 C5 N3 Cd1 -51.4(7) . . . . ?
C14 C13 N3 C5 174.1(7) . . . . ?
C14 C13 N3 C4 -61.4(9) . . . . ?
C14 C13 N3 Cd1 61.8(7) . . . . ?
C3 C4 N3 C5 -128.3(7) . . . . ?
C3 C4 N3 C13 108.2(8) . . . . ?
C3 C4 N3 Cd1 -15.9(8) . . . . ?
O5 Cd1 N3 C5 -140.6(5) . . . . ?
O3 Cd1 N3 C5 136.0(7) . . . . ?
O1 Cd1 N3 C5 -52.3(5) . . . . ?
N1 Cd1 N3 C5 30.3(5) . . . . ?
N2 Cd1 N3 C5 109.6(5) . . . . ?
O5 Cd1 N3 C13 -24.0(5) . . . . ?
O3 Cd1 N3 C13 -107.5(8) . . . . ?
O1 Cd1 N3 C13 64.3(5) . . . . ?
N1 Cd1 N3 C13 146.9(5) . . . . ?
N2 Cd1 N3 C13 -133.8(5) . . . . ?
O5 Cd1 N3 C4 101.3(5) . . . . ?
O3 Cd1 N3 C4 17.9(10) . . . . ?
O1 Cd1 N3 C4 -170.4(5) . . . . ?
N1 Cd1 N3 C4 -87.8(5) . . . . ?
N2 Cd1 N3 C4 -8.5(5) . . . . ?
C19 C18 N4 C16 176.3(6) . . . . ?
C19 C18 N4 C17 -58.9(8) . . . . ?
C19 C18 N4 Cd2 64.5(7) . . . . ?
C17 C16 N4 C18 -169.7(6) 3_565 . . . ?
C17 C16 N4 C17 65.4(9) 3_565 . . . ?
C17 C16 N4 Cd2 -52.0(7) 3_565 . . . ?
C16 C17 N4 C18 108.2(8) 2_665 . . . ?
C16 C17 N4 C16 -129.3(7) 2_665 . . . ?
C16 C17 N4 Cd2 -16.2(8) 2_665 . . . ?
O7 Cd2 N4 C18 -24.5(5) . . . . ?
O7 Cd2 N4 C18 64.7(5) 3_565 . . . ?
O7 Cd2 N4 C18 -103.7(8) 2_665 . . . ?
N4 Cd2 N4 C18 146.3(6) 3_565 . . . ?
N4 Cd2 N4 C18 -133.6(6) 2_665 . . . ?
O7 Cd2 N4 C16 -140.0(5) . . . . ?
O7 Cd2 N4 C16 -50.7(5) 3_565 . . . ?
O7 Cd2 N4 C16 140.8(7) 2_665 . . . ?
N4 Cd2 N4 C16 30.9(5) 3_565 . . . ?
N4 Cd2 N4 C16 111.0(4) 2_665 . . . ?
O7 Cd2 N4 C17 100.6(5) . . . . ?
O7 Cd2 N4 C17 -170.2(5) 3_565 . . . ?
O7 Cd2 N4 C17 21.4(10) 2_665 . . . ?
N4 Cd2 N4 C17 -88.6(4) 3_565 . . . ?
N4 Cd2 N4 C17 -8.5(5) 2_665 . . . ?
O2 C9 O1 Cd1 -168.1(6) . . . . ?
C8 C9 O1 Cd1 12.1(12) . . . . ?
Cd4 C9 O1 Cd1 -163.5(7) . . . . ?
O2 C9 O1 Cd4 -4.6(8) . . . . ?
C8 C9 O1 Cd4 175.6(7) . . . . ?
O5 Cd1 O1 C9 151.8(7) . . . . ?
O3 Cd1 O1 C9 -117.1(7) . . . . ?
N1 Cd1 O1 C9 -11.0(7) . . . . ?
N2 Cd1 O1 C9 -36.3(12) . . . . ?
N3 Cd1 O1 C9 65.4(8) . . . . ?
O5 Cd1 O1 Cd4 -4.8(4) . . . . ?
O3 Cd1 O1 Cd4 86.3(4) . . . . ?
N1 Cd1 O1 Cd4 -167.6(4) . . . . ?
N2 Cd1 O1 Cd4 167.2(5) . . . . ?
N3 Cd1 O1 Cd4 -91.1(4) . . . . ?
O2 Cd4 O1 C9 2.6(5) . . . . ?
O3 Cd4 O1 C9 -138.5(5) 3_565 . . . ?
O7 Cd4 O1 C9 67.1(5) . . . . ?
O4 Cd4 O1 C9 -90.3(5) 3_565 . . . ?
O8 Cd4 O1 C9 -2.6(7) . . . . ?
C12 Cd4 O1 C9 -112.5(5) 3_565 . . . ?
C20 Cd4 O1 C9 40.0(6) . . . . ?
Br1 Cd4 O1 C9 142.8(5) . . . . ?
O2 Cd4 O1 Cd1 165.3(5) . . . . ?
O3 Cd4 O1 Cd1 24.2(5) 3_565 . . . ?
O7 Cd4 O1 Cd1 -130.2(4) . . . . ?
O4 Cd4 O1 Cd1 72.4(4) 3_565 . . . ?
O8 Cd4 O1 Cd1 160.1(3) . . . . ?
C12 Cd4 O1 Cd1 50.2(5) 3_565 . . . ?
C9 Cd4 O1 Cd1 162.7(8) . . . . ?
C20 Cd4 O1 Cd1 -157.3(3) . . . . ?
Br1 Cd4 O1 Cd1 -54.5(4) . . . . ?
O1 C9 O2 Cd4 4.7(8) . . . . ?
C8 C9 O2 Cd4 -175.5(7) . . . . ?
O3 Cd4 O2 C9 80.6(7) 3_565 . . . ?
O7 Cd4 O2 C9 -131.6(5) . . . . ?
O1 Cd4 O2 C9 -2.8(5) . . . . ?
O4 Cd4 O2 C9 83.6(6) 3_565 . . . ?
O8 Cd4 O2 C9 174.4(5) . . . . ?
C12 Cd4 O2 C9 83.4(6) 3_565 . . . ?
C20 Cd4 O2 C9 -159.0(5) . . . . ?
Br1 Cd4 O2 C9 -50.9(6) . . . . ?
O4 C12 O3 Cd1 -158.6(7) . . . . ?
C11 C12 O3 Cd1 20.7(12) . . . . ?
Cd4 C12 O3 Cd1 -155.6(7) 2_665 . . . ?
O4 C12 O3 Cd4 -3.0(9) . . . 2_665 ?
C11 C12 O3 Cd4 176.3(7) . . . 2_665 ?
O5 Cd1 O3 C12 -122.9(7) . . . . ?
O1 Cd1 O3 C12 147.8(7) . . . . ?
N1 Cd1 O3 C12 61.1(8) . . . . ?
N2 Cd1 O3 C12 -14.3(7) . . . . ?
N3 Cd1 O3 C12 -40.1(12) . . . . ?
O5 Cd1 O3 Cd4 89.1(4) . . . 2_665 ?
O1 Cd1 O3 Cd4 -0.2(4) . . . 2_665 ?
N1 Cd1 O3 Cd4 -86.9(4) . . . 2_665 ?
N2 Cd1 O3 Cd4 -162.3(4) . . . 2_665 ?
N3 Cd1 O3 Cd4 171.9(5) . . . 2_665 ?
O3 C12 O4 Cd4 2.9(9) . . . 2_665 ?
C11 C12 O4 Cd4 -176.4(6) . . . 2_665 ?
O6 C15 O5 Cd1 -167.6(6) . . . . ?
C14 C15 O5 Cd1 9.7(12) . . . . ?
O6 C15 O5 Cd3 -4.5(8) . . . . ?
C14 C15 O5 Cd3 172.9(7) . . . . ?
O3 Cd1 O5 C15 152.1(8) . . . . ?
O1 Cd1 O5 C15 -116.7(8) . . . . ?
N1 Cd1 O5 C15 -40.6(12) . . . . ?
N2 Cd1 O5 C15 65.9(8) . . . . ?
N3 Cd1 O5 C15 -10.1(8) . . . . ?
O3 Cd1 O5 Cd3 -5.4(4) . . . . ?
O1 Cd1 O5 Cd3 85.8(4) . . . . ?
N1 Cd1 O5 Cd3 161.9(5) . . . . ?
N2 Cd1 O5 Cd3 -91.6(4) . . . . ?
N3 Cd1 O5 Cd3 -167.6(4) . . . . ?
O5 Cd3 O5 C15 62.6(6) 3_565 . . . ?
O5 Cd3 O5 C15 -138.3(4) 2_665 . . . ?
O6 Cd3 O5 C15 2.6(5) . . . . ?
O6 Cd3 O5 C15 -4.0(7) 3_565 . . . ?
O6 Cd3 O5 C15 -94.0(5) 2_665 . . . ?
Br1 Cd3 O5 C15 142.2(5) . . . . ?
O5 Cd3 O5 Cd1 -133.7(2) 3_565 . . . ?
O5 Cd3 O5 Cd1 25.4(6) 2_665 . . . ?
O6 Cd3 O5 Cd1 166.2(5) . . . . ?
O6 Cd3 O5 Cd1 159.6(3) 3_565 . . . ?
O6 Cd3 O5 Cd1 69.7(4) 2_665 . . . ?
Br1 Cd3 O5 Cd1 -54.2(3) . . . . ?
O5 C15 O6 Cd3 4.5(8) . . . . ?
C14 C15 O6 Cd3 -172.9(6) . . . . ?
O5 Cd3 O6 C15 -133.1(5) 3_565 . . . ?
O5 Cd3 O6 C15 -2.6(5) . . . . ?
O5 Cd3 O6 C15 85.9(6) 2_665 . . . ?
O6 Cd3 O6 C15 173.8(5) 3_565 . . . ?
O6 Cd3 O6 C15 80.6(7) 2_665 . . . ?
Br1 Cd3 O6 C15 -52.8(6) . . . . ?
O8 C20 O7 Cd2 -158.6(6) . . . . ?
C19 C20 O7 Cd2 21.0(11) . . . . ?
Cd4 C20 O7 Cd2 -154.4(7) . . . . ?
O8 C20 O7 Cd4 -4.2(8) . . . . ?
C19 C20 O7 Cd4 175.4(6) . . . . ?
O7 Cd2 O7 C20 -124.3(8) 3_565 . . . ?
O7 Cd2 O7 C20 145.1(8) 2_665 . . . ?
N4 Cd2 O7 C20 -16.7(7) . . . . ?
N4 Cd2 O7 C20 -45.9(11) 3_565 . . . ?
N4 Cd2 O7 C20 59.3(7) 2_665 . . . ?
O7 Cd2 O7 Cd4 89.51(16) 3_565 . . . ?
O7 Cd2 O7 Cd4 -1.0(3) 2_665 . . . ?
N4 Cd2 O7 Cd4 -162.8(4) . . . . ?
N4 Cd2 O7 Cd4 167.9(5) 3_565 . . . ?
N4 Cd2 O7 Cd4 -86.8(4) 2_665 . . . ?
O2 Cd4 O7 C20 -92.1(5) . . . . ?
O3 Cd4 O7 C20 67.3(5) 3_565 . . . ?
O1 Cd4 O7 C20 -139.4(4) . . . . ?
O4 Cd4 O7 C20 -1.2(6) 3_565 . . . ?
O8 Cd4 O7 C20 2.3(4) . . . . ?
C12 Cd4 O7 C20 40.0(6) 3_565 . . . ?
C9 Cd4 O7 C20 -112.5(5) . . . . ?
Br1 Cd4 O7 C20 145.6(4) . . . . ?
O2 Cd4 O7 Cd2 63.3(4) . . . . ?
O3 Cd4 O7 Cd2 -137.2(3) 3_565 . . . ?
O1 Cd4 O7 Cd2 16.1(4) . . . . ?
O4 Cd4 O7 Cd2 154.2(3) 3_565 . . . ?
O8 Cd4 O7 Cd2 157.7(5) . . . . ?
C12 Cd4 O7 Cd2 -164.5(3) 3_565 . . . ?
C9 Cd4 O7 Cd2 42.9(4) . . . . ?
C20 Cd4 O7 Cd2 155.4(7) . . . . ?
Br1 Cd4 O7 Cd2 -58.9(3) . . . . ?
O7 C20 O8 Cd4 4.1(8) . . . . ?
C19 C20 O8 Cd4 -175.5(6) . . . . ?
O2 Cd4 O8 C20 84.6(5) . . . . ?
O3 Cd4 O8 C20 -130.3(5) 3_565 . . . ?
O7 Cd4 O8 C20 -2.4(4) . . . . ?
O1 Cd4 O8 C20 88.8(6) . . . . ?
O4 Cd4 O8 C20 175.6(5) 3_565 . . . ?
C12 Cd4 O8 C20 -157.6(5) 3_565 . . . ?
C9 Cd4 O8 C20 87.4(5) . . . . ?
Br1 Cd4 O8 C20 -48.3(5) . . . . ?
